data_4089703
loop_
_publ_author_name
'Lapadula, Giuseppe'
'Conley, Matthew P.'
'Cop\'eret, Christophe'
'Andersen, Richard A.'

_publ_section_title
;
 Synthesis and Characterization of Rare Earth Siloxide Complexes,
 M[OSi(OtBu)3]3(L)x where L is HOSi(OtBu)3 and x = 0 or 1
;
_journal_issue 11
_journal_name_full Organometallics
_journal_page_first 2271
_journal_paper_doi 10.1021/om501047g
_journal_volume 34
_journal_year 2014
_chemical_absolute_configuration ad
_chemical_formula_moiety 'C48 H109 O16 Si4 Yb, C H2 Cl2'
_chemical_formula_sum 'C49 H111 Cl2 O16 Si4 Yb'
_chemical_formula_weight 1312.68
_space_group_crystal_system triclinic
_space_group_IT_number 1
_space_group_name_Hall 'P 1'
_space_group_name_H-M_alt 'P 1'
_atom_sites_solution_hydrogens geom
_atom_sites_solution_primary direct
_atom_sites_solution_secondary difmap
_audit_creation_date 2013-09-26
_audit_creation_method
;
  Olex2 1.1
  (compiled Nov  1 2011 20:42:30, GUI svn.r3906)
;
_cell_angle_alpha 97.9411(12)
_cell_angle_beta 91.8880(13)
_cell_angle_gamma 99.4943(13)
_cell_formula_units_Z 2
_cell_length_a 13.7858(13)
_cell_length_b 14.6169(13)
_cell_length_c 17.5171(16)
_cell_measurement_reflns_used 9442
_cell_measurement_temperature 100
_cell_measurement_theta_max 30.557
_cell_measurement_theta_min 2.352
_cell_volume 3442.4(5)
_computing_molecular_graphics
;
O. V. Dolomanov, L. J. Bourhis, R. J. Gildea, J. A. K. Howard and H. Puschmann,
OLEX2: a complete structure solution, refinement and analysis program.
J. Appl. Cryst. (2009). 42, 339-341.
;
_computing_publication_material
;
O. V. Dolomanov, L. J. Bourhis, R. J. Gildea, J. A. K. Howard and H. Puschmann,
OLEX2: a complete structure solution, refinement and analysis program.
J. Appl. Cryst. (2009). 42, 339-341.
;
_computing_structure_refinement
;
XL, G.M. Sheldrick, Acta Cryst.
(2008). A64, 112-122
;
_computing_structure_solution
;
XS, G.M. Sheldrick, Acta Cryst.
(2008). A64, 112-122
;
_diffrn_ambient_temperature 100
_diffrn_detector_area_resol_mean 8
_diffrn_measured_fraction_theta_full 0.984
_diffrn_measured_fraction_theta_max 0.984
_diffrn_measurement_device_type 'Bruker SMART APEX CCD area detector'
_diffrn_measurement_method '\w and \f scans'
_diffrn_radiation_monochromator graphite
_diffrn_radiation_type MoK\a
_diffrn_radiation_wavelength 0.71073
_diffrn_reflns_av_R_equivalents 0.0214
_diffrn_reflns_av_unetI/netI 0.0255
_diffrn_reflns_limit_h_max 19
_diffrn_reflns_limit_h_min -19
_diffrn_reflns_limit_k_max 20
_diffrn_reflns_limit_k_min -20
_diffrn_reflns_limit_l_max 25
_diffrn_reflns_limit_l_min -25
_diffrn_reflns_number 105981
_diffrn_reflns_theta_full 30.64
_diffrn_reflns_theta_max 30.64
_diffrn_reflns_theta_min 1.18
_diffrn_source 'sealed tube'
_diffrn_source_current 30.0
_diffrn_source_power 1.5
_diffrn_source_voltage 50.0
_exptl_absorpt_coefficient_mu 1.560
_exptl_absorpt_correction_T_max 0.7461
_exptl_absorpt_correction_T_min 0.5441
_exptl_absorpt_correction_type multi-scan
_exptl_absorpt_process_details
;
? was used for absorption correction.
R(int) was 0.1119 before and 0.0385 after correction.
The Ratio of minimum to maximum transmission is 0.7293.
The \l/2 correction factor is 0.0015.
;
_exptl_crystal_colour 'clear colourless'
_exptl_crystal_colour_lustre clear
_exptl_crystal_colour_primary colourless
_exptl_crystal_density_diffrn 1.266
_exptl_crystal_density_method 'not measured'
_exptl_crystal_description prism
_exptl_crystal_F_000 1386
_exptl_crystal_size_max 0.5
_exptl_crystal_size_mid 0.43
_exptl_crystal_size_min 0.34
_refine_diff_density_max 1.255
_refine_diff_density_min -0.755
_refine_diff_density_rms 0.072
_refine_ls_abs_structure_details 'Flack H D (1983), Acta Cryst. A39, 876-881'
_refine_ls_abs_structure_Flack 0.432(7)
_refine_ls_extinction_method none
_refine_ls_goodness_of_fit_ref 1.074
_refine_ls_hydrogen_treatment mixed
_refine_ls_matrix_type full
_refine_ls_number_parameters 1375
_refine_ls_number_reflns 40973
_refine_ls_number_restraints 25
_refine_ls_restrained_S_all 1.077
_refine_ls_R_factor_all 0.0270
_refine_ls_R_factor_gt 0.0240
_refine_ls_shift/su_max 0.011
_refine_ls_shift/su_mean 0.001
_refine_ls_structure_factor_coef Fsqd
_refine_ls_weighting_details 'calc w=1/[\s^2^(Fo^2^)+(0.0229P)^2^+3.0116P] where P=(Fo^2^+2Fc^2^)/3'
_refine_ls_weighting_scheme calc
_refine_ls_wR_factor_gt 0.0575
_refine_ls_wR_factor_ref 0.0596
_reflns_number_gt 38530
_reflns_number_total 40973
_reflns_threshold_expression >2sigma(I)
_cod_data_source_file om501047g_si_001.cif
_cod_data_source_block ybsilox_0m
_cod_depositor_comments
;

2020-07-06
Z value and formula fixed to values more according to usual
chemical conventions.                 miguel
;
_cod_original_formula_sum 'C98 H222 Cl4 O32 Si8 Yb2'
_cod_original_formula_weight 2625.36
_cod_original_formula_moiety '2(C48 H109 O16 Si4 Yb), 2(C H2 Cl2)'
_cod_original_formula_units_Z 1
_cod_database_code 4089703

loop_
_space_group_symop_id
_space_group_symop_operation_xyz
1 'x, y, z'

loop_
_atom_site_label
_atom_site_type_symbol
_atom_site_fract_x
_atom_site_fract_y
_atom_site_fract_z
_atom_site_U_iso_or_equiv
_atom_site_adp_type
_atom_site_occupancy
_atom_site_symmetry_multiplicity
_atom_site_calc_flag
_atom_site_refinement_flags
Yb1A Yb 0.844278(5) 0.599833(5) 0.477910(4) 0.01128(4) Uani 1 1 d .
Yb2 Yb 0.452413(5) 1.064497(5) 1.054730(4) 0.01128(4) Uani 1 1 d .
Si4 Si 0.60349(10) 0.62335(10) 0.54429(8) 0.0134(3) Uani 1 1 d .
Si5 Si 0.98261(11) 0.79105(10) 0.55581(8) 0.0137(3) Uani 1 1 d D
Si6 Si 0.85926(11) 0.64282(10) 0.28687(8) 0.0144(3) Uani 1 1 d .
Si7 Si 0.36570(11) 1.26069(10) 0.98758(9) 0.0146(3) Uani 1 1 d .
O2B O 0.3793(3) 0.9569(2) 0.93799(19) 0.0145(7) Uani 1 1 d .
O1A O 0.9430(3) 0.7438(3) 0.4674(2) 0.0179(7) Uani 1 1 d D
H1AA H 0.922(2) 0.7752(17) 0.4375(11) 0.027 Uiso 1 1 d D
Si3 Si 0.31256(11) 0.87251(10) 0.97740(8) 0.0127(3) Uani 1 1 d D
O2A O 0.9160(3) 0.7071(2) 0.5950(2) 0.0145(7) Uani 1 1 d .
O5 O 0.4385(3) 1.2952(3) 0.9218(2) 0.0180(7) Uani 1 1 d .
O6 O 1.0995(3) 0.8015(3) 0.5719(2) 0.0187(8) Uani 1 1 d .
O7 O 0.3632(3) 1.3553(2) 1.0491(2) 0.0182(7) Uani 1 1 d .
O1B O 0.3537(3) 0.9210(3) 1.0644(2) 0.0189(8) Uani 1 1 d D
H1B H 0.348(2) 0.8971(19) 1.1036(9) 0.028 Uiso 1 1 d D
O5A O 0.6997(3) 0.5997(3) 0.5042(2) 0.0199(8) Uani 1 1 d .
O10 O 0.1968(3) 0.8634(3) 0.9614(2) 0.0187(8) Uani 1 1 d .
O11 O 0.8580(3) 0.3678(3) 0.6111(2) 0.0176(7) Uani 1 1 d .
O4B O 0.4432(3) 1.0777(2) 1.1743(2) 0.0148(7) Uani 1 1 d .
O3B O 0.3960(3) 1.1787(3) 1.0276(2) 0.0187(8) Uani 1 1 d .
O14 O 0.7576(3) 0.6350(3) 0.2356(2) 0.0181(8) Uani 1 1 d .
Si15 Si 0.93016(11) 0.40239(10) 0.54517(9) 0.0143(3) Uani 1 1 d .
O16 O 0.9387(3) 0.6172(3) 0.2245(2) 0.0209(8) Uani 1 1 d .
Si17 Si 0.69270(11) 1.04071(11) 0.98859(8) 0.0151(3) Uani 1 1 d .
O3A O 0.8997(3) 0.4863(2) 0.5052(2) 0.0159(7) Uani 1 1 d .
O19 O 0.3455(3) 0.7732(2) 0.9515(2) 0.0189(8) Uani 1 1 d .
O20 O 0.2603(3) 1.2200(3) 0.9404(2) 0.0212(8) Uani 1 1 d .
O21 O 0.9526(3) 0.8910(3) 0.5822(2) 0.0195(8) Uani 1 1 d .
O5B O 0.5961(3) 1.0642(3) 1.0292(2) 0.0195(8) Uani 1 1 d .
O23 O 0.4080(3) 0.9078(2) 1.2062(2) 0.0156(7) Uani 1 1 d .
O24 O 0.5045(3) 0.5983(3) 0.4865(2) 0.0252(9) Uani 1 1 d .
O25 O 0.3571(3) 1.0461(3) 1.3085(2) 0.0226(8) Uani 1 1 d .
Si26 Si 0.43666(11) 1.02049(10) 1.24601(8) 0.0140(3) Uani 1 1 d .
O27 O 0.9346(3) 0.3088(3) 0.4834(2) 0.0213(8) Uani 1 1 d .
O4A O 0.8528(3) 0.5871(3) 0.3578(2) 0.0192(8) Uani 1 1 d .
O29 O 0.5392(3) 1.0286(3) 1.2977(2) 0.0194(8) Uani 1 1 d .
O30 O 1.0375(3) 0.4431(3) 0.5914(3) 0.0248(9) Uani 1 1 d .
O31 O 0.7049(3) 1.0988(3) 0.9147(2) 0.0237(9) Uani 1 1 d .
O32 O 0.8887(3) 0.7546(3) 0.3263(2) 0.0180(7) Uani 1 1 d .
O33 O 0.6848(3) 0.9300(3) 0.9540(2) 0.0196(8) Uani 1 1 d .
O34 O 0.6117(3) 0.7342(3) 0.5791(2) 0.0200(8) Uani 1 1 d .
O35 O 0.5917(3) 0.5678(3) 0.6177(2) 0.0239(9) Uani 1 1 d .
O36 O 0.7921(3) 1.0679(3) 1.0459(2) 0.0245(9) Uani 1 1 d .
C38 C 0.4574(4) 0.8916(4) 0.8262(3) 0.0247(11) Uani 1 1 d .
H38A H 0.5165 0.8990 0.8606 0.037 Uiso 1 1 calc R
H38B H 0.4768 0.9010 0.7741 0.037 Uiso 1 1 calc R
H38C H 0.4195 0.8284 0.8246 0.037 Uiso 1 1 calc R
C39 C 0.7592(4) 0.3173(3) 0.6057(3) 0.0182(10) Uani 1 1 d .
C40 C 0.3956(4) 0.9623(4) 0.8554(3) 0.0164(10) Uani 1 1 d .
C41 C 0.9030(4) 0.7008(4) 0.6782(3) 0.0176(10) Uani 1 1 d .
C42 C 0.1213(4) 0.9186(4) 0.9844(3) 0.0197(10) Uani 1 1 d .
C43 C 0.5368(4) 1.3479(4) 0.9258(3) 0.0185(10) Uani 1 1 d .
C44 C 0.4456(4) 1.0619(4) 0.8510(3) 0.0221(11) Uani 1 1 d .
H44A H 0.4060 1.1061 0.8761 0.033 Uiso 1 1 calc R
H44B H 0.4517 1.0706 0.7968 0.033 Uiso 1 1 calc R
H44C H 0.5112 1.0733 0.8773 0.033 Uiso 1 1 calc R
C45 C 0.8500(4) 0.6016(4) 0.6800(3) 0.0204(11) Uani 1 1 d .
H45A H 0.7923 0.5879 0.6435 0.031 Uiso 1 1 calc R
H45B H 0.8288 0.5956 0.7322 0.031 Uiso 1 1 calc R
H45C H 0.8947 0.5573 0.6655 0.031 Uiso 1 1 calc R
C46 C 0.5999(4) 1.3197(4) 0.9891(3) 0.0243(12) Uani 1 1 d .
H46A H 0.5743 1.3377 1.0395 0.037 Uiso 1 1 calc R
H46B H 0.6681 1.3517 0.9882 0.037 Uiso 1 1 calc R
H46C H 0.5978 1.2517 0.9801 0.037 Uiso 1 1 calc R
C50 C 1.0000(4) 0.7204(4) 0.7227(3) 0.0246(11) Uani 1 1 d .
H50A H 1.0420 0.6769 0.7003 0.037 Uiso 1 1 calc R
H50B H 0.9900 0.7121 0.7766 0.037 Uiso 1 1 calc R
H50C H 1.0318 0.7850 0.7204 0.037 Uiso 1 1 calc R
C51 C 0.8349(5) 0.7705(4) 0.7081(3) 0.0260(12) Uani 1 1 d .
H51A H 0.8619 0.8331 0.6966 0.039 Uiso 1 1 calc R
H51B H 0.8306 0.7726 0.7641 0.039 Uiso 1 1 calc R
H51C H 0.7690 0.7500 0.6827 0.039 Uiso 1 1 calc R
C53 C 0.4701(4) 0.5203(4) 0.4274(3) 0.0243(11) Uani 1 1 d .
C54 C 0.8859(5) 0.8406(4) 0.2919(3) 0.0216(11) Uani 1 1 d .
C55 C 0.6972(4) 0.3451(4) 0.5423(3) 0.0258(12) Uani 1 1 d .
H55A H 0.6928 0.4117 0.5543 0.039 Uiso 1 1 calc R
H55B H 0.6309 0.3076 0.5387 0.039 Uiso 1 1 calc R
H55C H 0.7278 0.3339 0.4929 0.039 Uiso 1 1 calc R
C56 C 0.8279(4) 1.1411(4) 1.1081(3) 0.0235(11) Uani 1 1 d .
C57 C 0.2926(4) 0.9445(5) 0.8116(3) 0.0269(12) Uani 1 1 d .
H57A H 0.2589 0.8809 0.8155 0.040 Uiso 1 1 calc R
H57B H 0.3007 0.9512 0.7572 0.040 Uiso 1 1 calc R
H57C H 0.2534 0.9902 0.8347 0.040 Uiso 1 1 calc R
C59 C 0.5838(4) 1.1027(4) 1.3580(3) 0.0212(11) Uani 1 1 d .
C60 C 1.1761(4) 0.7485(3) 0.5463(3) 0.0222(11) Uani 1 1 d .
C4 C 0.2912(4) 0.6789(4) 0.9246(3) 0.0219(11) Uani 1 1 d .
C6 C 0.2611(4) 1.0743(4) 1.3077(3) 0.0265(12) Uani 1 1 d .
C7 C 1.0043(4) 0.9859(4) 0.6065(4) 0.0245(12) Uani 1 1 d .
C8 C 0.3268(4) 1.3646(4) 1.1257(3) 0.0241(12) Uani 1 1 d .
C9 C 0.9706(4) 0.3008(4) 0.4074(3) 0.0237(12) Uani 1 1 d .
C10 C 0.6059(4) 0.8139(4) 0.5411(3) 0.0226(11) Uani 1 1 d .
C1 C 0.4047(5) 1.3436(4) 1.1816(4) 0.0273(12) Uani 1 1 d .
H1A H 0.4153 1.2789 1.1673 0.041 Uiso 1 1 calc R
H1C H 0.3823 1.3515 1.2342 0.041 Uiso 1 1 calc R
H1D H 0.4666 1.3868 1.1791 0.041 Uiso 1 1 calc R
C12 C 0.6870(4) 0.8480(4) 0.9910(4) 0.0233(11) Uani 1 1 d .
C13 C 0.8935(5) 0.3196(4) 0.3505(3) 0.0304(14) Uani 1 1 d .
H13A H 0.8302 0.2802 0.3565 0.046 Uiso 1 1 calc R
H13B H 0.9138 0.3049 0.2978 0.046 Uiso 1 1 calc R
H13C H 0.8866 0.3857 0.3606 0.046 Uiso 1 1 calc R
C14 C 0.5257(4) 0.5656(5) 0.6791(3) 0.0280(13) Uani 1 1 d .
C2 C 0.0720(4) 0.8755(4) 1.0524(3) 0.0263(12) Uani 1 1 d .
H2A H 0.0465 0.8087 1.0359 0.039 Uiso 1 1 calc R
H2B H 0.0176 0.9078 1.0685 0.039 Uiso 1 1 calc R
H2C H 0.1206 0.8825 1.0958 0.039 Uiso 1 1 calc R
C16 C 0.7701(4) 1.0967(4) 0.8520(3) 0.0282(13) Uani 1 1 d .
C17 C 0.1657(5) 1.0207(4) 1.0088(4) 0.0280(13) Uani 1 1 d .
H17A H 0.2112 1.0266 1.0541 0.042 Uiso 1 1 calc R
H17B H 0.1131 1.0568 1.0217 0.042 Uiso 1 1 calc R
H17C H 0.2017 1.0448 0.9664 0.042 Uiso 1 1 calc R
C18 C 0.7626(5) 0.2114(4) 0.5912(4) 0.0261(12) Uani 1 1 d .
H18A H 0.7852 0.1948 0.5394 0.039 Uiso 1 1 calc R
H18B H 0.6966 0.1759 0.5952 0.039 Uiso 1 1 calc R
H18C H 0.8082 0.1963 0.6298 0.039 Uiso 1 1 calc R
C19 C 0.5306(4) 1.4505(4) 0.9394(3) 0.0247(11) Uani 1 1 d .
H19A H 0.4984 1.4674 0.8940 0.037 Uiso 1 1 calc R
H19B H 0.5971 1.4874 0.9486 0.037 Uiso 1 1 calc R
H19C H 0.4923 1.4636 0.9846 0.037 Uiso 1 1 calc R
C20 C 0.7206(5) 0.3419(5) 0.6858(4) 0.0334(14) Uani 1 1 d .
H20A H 0.7651 0.3268 0.7253 0.050 Uiso 1 1 calc R
H20B H 0.6546 0.3055 0.6882 0.050 Uiso 1 1 calc R
H20C H 0.7174 0.4089 0.6952 0.050 Uiso 1 1 calc R
C21 C 1.0319(4) 0.5892(4) 0.2269(3) 0.0261(12) Uani 1 1 d .
C22 C 0.5857(5) 1.1971(4) 1.3328(4) 0.0279(12) Uani 1 1 d .
H22A H 0.6217 1.2000 1.2857 0.042 Uiso 1 1 calc R
H22B H 0.6185 1.2460 1.3738 0.042 Uiso 1 1 calc R
H22C H 0.5181 1.2067 1.3227 0.042 Uiso 1 1 calc R
C23 C 0.5776(4) 1.3208(4) 0.8482(3) 0.0280(13) Uani 1 1 d .
H23A H 0.5793 1.2534 0.8403 0.042 Uiso 1 1 calc R
H23B H 0.6445 1.3558 0.8470 0.042 Uiso 1 1 calc R
H23C H 0.5355 1.3358 0.8072 0.042 Uiso 1 1 calc R
C24 C 0.2279(5) 1.2981(5) 1.1253(4) 0.0374(16) Uani 1 1 d .
H24A H 0.1835 1.3082 1.0836 0.056 Uiso 1 1 calc R
H24B H 0.1984 1.3108 1.1750 0.056 Uiso 1 1 calc R
H24C H 0.2390 1.2331 1.1171 0.056 Uiso 1 1 calc R
C25 C 1.0722(5) 1.0145(4) 0.5475(4) 0.0317(13) Uani 1 1 d .
H25A H 1.1183 0.9703 0.5388 0.048 Uiso 1 1 calc R
H25B H 1.1089 1.0776 0.5653 0.048 Uiso 1 1 calc R
H25C H 1.0343 1.0147 0.4991 0.048 Uiso 1 1 calc R
C26 C 1.1333(5) 0.6448(4) 0.5244(4) 0.0303(13) Uani 1 1 d .
H26A H 1.0975 0.6221 0.5674 0.045 Uiso 1 1 calc R
H26B H 1.1868 0.6093 0.5131 0.045 Uiso 1 1 calc R
H26C H 1.0881 0.6363 0.4787 0.045 Uiso 1 1 calc R
C3 C 1.2225(5) 0.7892(5) 0.4810(4) 0.0322(14) Uani 1 1 d .
H3A H 1.1719 0.7887 0.4402 0.048 Uiso 1 1 calc R
H3B H 1.2715 0.7520 0.4607 0.048 Uiso 1 1 calc R
H3C H 1.2549 0.8539 0.4987 0.048 Uiso 1 1 calc R
C29 C 1.0673(4) 0.3678(5) 0.4041(4) 0.0317(14) Uani 1 1 d .
H29A H 1.0578 0.4323 0.4213 0.047 Uiso 1 1 calc R
H29B H 1.0882 0.3625 0.3510 0.047 Uiso 1 1 calc R
H29C H 1.1179 0.3517 0.4379 0.047 Uiso 1 1 calc R
C31 C 0.9401(5) 0.8371(5) 0.2202(4) 0.0415(16) Uani 1 1 d .
H31A H 1.0089 0.8324 0.2324 0.062 Uiso 1 1 calc R
H31B H 0.9377 0.8942 0.1972 0.062 Uiso 1 1 calc R
H31C H 0.9096 0.7822 0.1835 0.062 Uiso 1 1 calc R
C32 C 0.2223(4) 0.6466(4) 0.9878(4) 0.0296(13) Uani 1 1 d .
H32A H 0.2602 0.6557 1.0374 0.044 Uiso 1 1 calc R
H32B H 0.1940 0.5801 0.9736 0.044 Uiso 1 1 calc R
H32C H 0.1691 0.6837 0.9924 0.044 Uiso 1 1 calc R
C34 C 0.0486(4) 0.9038(5) 0.9151(4) 0.0330(14) Uani 1 1 d .
H34A H 0.0837 0.9195 0.8696 0.049 Uiso 1 1 calc R
H34B H -0.0010 0.9442 0.9254 0.049 Uiso 1 1 calc R
H34C H 0.0161 0.8380 0.9056 0.049 Uiso 1 1 calc R
C35 C 0.6904(5) 1.0861(5) 1.3679(4) 0.0343(15) Uani 1 1 d .
H35A H 0.6902 1.0210 1.3760 0.051 Uiso 1 1 calc R
H35B H 0.7239 1.1286 1.4127 0.051 Uiso 1 1 calc R
H35C H 0.7252 1.0980 1.3214 0.051 Uiso 1 1 calc R
C36 C 0.9861(6) 0.1985(4) 0.3877(4) 0.0367(15) Uani 1 1 d .
H36A H 1.0379 0.1867 0.4230 0.055 Uiso 1 1 calc R
H36B H 1.0058 0.1874 0.3344 0.055 Uiso 1 1 calc R
H36C H 0.9246 0.1561 0.3933 0.055 Uiso 1 1 calc R
C37 C 0.2077(5) 1.2586(4) 0.8841(4) 0.0330(15) Uani 1 1 d .
C5 C 0.7773(5) 0.8495(5) 0.2739(4) 0.0334(14) Uani 1 1 d .
H5A H 0.7501 0.8036 0.2290 0.050 Uiso 1 1 calc R
H5B H 0.7744 0.9129 0.2627 0.050 Uiso 1 1 calc R
H5C H 0.7387 0.8377 0.3186 0.050 Uiso 1 1 calc R
C1A C 1.2489(5) 0.7608(5) 0.6164(4) 0.0330(14) Uani 1 1 d .
H1AB H 1.2698 0.8277 0.6351 0.049 Uiso 1 1 calc R
H1AC H 1.3065 0.7326 0.6014 0.049 Uiso 1 1 calc R
H1AD H 1.2169 0.7298 0.6574 0.049 Uiso 1 1 calc R
C1B C 1.0880(5) 0.4042(5) 0.6488(5) 0.0395(18) Uani 1 1 d .
C1C C 0.2347(5) 0.6747(5) 0.8503(4) 0.0413(17) Uani 1 1 d .
H1CA H 0.1906 0.7211 0.8559 0.062 Uiso 1 1 calc R
H1CB H 0.1958 0.6119 0.8358 0.062 Uiso 1 1 calc R
H1CC H 0.2805 0.6885 0.8101 0.062 Uiso 1 1 calc R
C1D C 1.0825(5) 0.6209(6) 0.1572(4) 0.0417(17) Uani 1 1 d .
H1DA H 1.0358 0.6059 0.1120 0.063 Uiso 1 1 calc R
H1DB H 1.1387 0.5886 0.1472 0.063 Uiso 1 1 calc R
H1DC H 1.1058 0.6888 0.1672 0.063 Uiso 1 1 calc R
C1E C 0.4494(5) 0.6269(5) 0.6706(4) 0.058(2) Uani 1 1 d .
H1EA H 0.4800 0.6929 0.6840 0.086 Uiso 1 1 calc R
H1EB H 0.3965 0.6120 0.7052 0.086 Uiso 1 1 calc R
H1EC H 0.4222 0.6156 0.6171 0.086 Uiso 1 1 calc R
C1F C 1.0630(5) 0.9864(4) 0.6847(4) 0.0352(14) Uani 1 1 d .
H1FA H 1.0184 0.9588 0.7210 0.053 Uiso 1 1 calc R
H1FB H 1.0914 1.0511 0.7065 0.053 Uiso 1 1 calc R
H1FC H 1.1160 0.9497 0.6756 0.053 Uiso 1 1 calc R
C1G C 0.2131(5) 1.0443(5) 1.3781(4) 0.0342(14) Uani 1 1 d .
H1GA H 0.2150 0.9778 1.3791 0.051 Uiso 1 1 calc R
H1GB H 0.1445 1.0541 1.3766 0.051 Uiso 1 1 calc R
H1GC H 0.2486 1.0816 1.4245 0.051 Uiso 1 1 calc R
C48 C 0.8561(4) 1.0440(4) 0.8657(4) 0.0330(12) Uani 1 1 d .
H48A H 0.8960 1.0757 0.9121 0.050 Uiso 1 1 calc R
H48B H 0.8972 1.0435 0.8211 0.050 Uiso 1 1 calc R
H48C H 0.8297 0.9794 0.8726 0.050 Uiso 1 1 calc R
C49 C 0.9357(6) 0.9204(4) 0.3525(4) 0.0451(19) Uani 1 1 d .
H49A H 0.9058 0.9147 0.4020 0.068 Uiso 1 1 calc R
H49B H 0.9274 0.9804 0.3364 0.068 Uiso 1 1 calc R
H49C H 1.0060 0.9175 0.3581 0.068 Uiso 1 1 calc R
C1H C 0.5306(5) 1.0925(5) 1.4342(3) 0.0361(15) Uani 1 1 d .
H1HA H 0.4655 1.1106 1.4296 0.054 Uiso 1 1 calc R
H1HB H 0.5698 1.1333 1.4773 0.054 Uiso 1 1 calc R
H1HC H 0.5229 1.0273 1.4436 0.054 Uiso 1 1 calc R
C1I C 0.8152(5) 1.1969(5) 0.8480(5) 0.060(2) Uani 1 1 d .
H1IA H 0.7632 1.2321 0.8364 0.090 Uiso 1 1 calc R
H1IB H 0.8622 1.1987 0.8072 0.090 Uiso 1 1 calc R
H1IC H 0.8495 1.2252 0.8976 0.090 Uiso 1 1 calc R
C1J C 0.3119(5) 1.4659(5) 1.1421(4) 0.0395(17) Uani 1 1 d .
H1JA H 0.3754 1.5075 1.1425 0.059 Uiso 1 1 calc R
H1JB H 0.2837 1.4770 1.1925 0.059 Uiso 1 1 calc R
H1JC H 0.2669 1.4786 1.1019 0.059 Uiso 1 1 calc R
C1K C 0.4996(4) 0.8178(4) 0.5191(4) 0.0394(15) Uani 1 1 d .
H1KA H 0.4690 0.7582 0.4885 0.059 Uiso 1 1 calc R
H1KB H 0.4972 0.8689 0.4887 0.059 Uiso 1 1 calc R
H1KC H 0.4639 0.8289 0.5660 0.059 Uiso 1 1 calc R
C1L C 0.4791(5) 0.4642(5) 0.6773(5) 0.0480(16) Uani 1 1 d .
H1LA H 0.4290 0.4460 0.6345 0.072 Uiso 1 1 calc R
H1LB H 0.4483 0.4563 0.7261 0.072 Uiso 1 1 calc R
H1LC H 0.5299 0.4246 0.6700 0.072 Uiso 1 1 calc R
C1M C 0.3722(5) 0.6202(5) 0.9101(4) 0.0406(14) Uani 1 1 d .
H1MA H 0.4162 0.6462 0.8727 0.061 Uiso 1 1 calc R
H1MB H 0.3426 0.5554 0.8895 0.061 Uiso 1 1 calc R
H1MC H 0.4099 0.6211 0.9587 0.061 Uiso 1 1 calc R
C1N C 0.9253(5) 1.0461(4) 0.6133(5) 0.0496(19) Uani 1 1 d .
H1NA H 0.8931 1.0443 0.5623 0.074 Uiso 1 1 calc R
H1NB H 0.9551 1.1109 0.6338 0.074 Uiso 1 1 calc R
H1NC H 0.8765 1.0223 0.6484 0.074 Uiso 1 1 calc R
C58 C 0.1009(5) 1.2101(6) 0.8807(5) 0.0478(18) Uani 1 1 d .
H58A H 0.0979 1.1420 0.8707 0.072 Uiso 1 1 calc R
H58B H 0.0638 1.2299 0.8391 0.072 Uiso 1 1 calc R
H58C H 0.0722 1.2270 0.9300 0.072 Uiso 1 1 calc R
C1O C 1.1951(5) 0.4503(6) 0.6482(6) 0.062(3) Uani 1 1 d .
H1OA H 1.2186 0.4370 0.5963 0.093 Uiso 1 1 calc R
H1OB H 1.2350 0.4255 0.6851 0.093 Uiso 1 1 calc R
H1OC H 1.2007 0.5183 0.6628 0.093 Uiso 1 1 calc R
C1P C 1.0776(6) 0.3010(5) 0.6284(6) 0.064(3) Uani 1 1 d .
H1PA H 1.0105 0.2717 0.6373 0.095 Uiso 1 1 calc R
H1PB H 1.1249 0.2776 0.6604 0.095 Uiso 1 1 calc R
H1PC H 1.0905 0.2855 0.5738 0.095 Uiso 1 1 calc R
Cl4 Cl 0.96686(19) 1.4547(2) 0.9454(2) 0.1181(11) Uani 1 1 d .
C1Q C 0.6467(6) 0.7646(5) 0.9343(5) 0.051(2) Uani 1 1 d .
H1QA H 0.5833 0.7728 0.9117 0.077 Uiso 1 1 calc R
H1QB H 0.6373 0.7088 0.9602 0.077 Uiso 1 1 calc R
H1QC H 0.6928 0.7571 0.8934 0.077 Uiso 1 1 calc R
C1R C 0.2493(6) 1.2341(5) 0.8057(4) 0.053(2) Uani 1 1 d .
H1RA H 0.3191 1.2623 0.8077 0.079 Uiso 1 1 calc R
H1RB H 0.2130 1.2584 0.7662 0.079 Uiso 1 1 calc R
H1RC H 0.2425 1.1658 0.7930 0.079 Uiso 1 1 calc R
C1S C 0.6488(6) 0.8982(4) 0.6027(5) 0.052(2) Uani 1 1 d .
H1SA H 0.6152 0.8927 0.6507 0.077 Uiso 1 1 calc R
H1SB H 0.6390 0.9565 0.5842 0.077 Uiso 1 1 calc R
H1SC H 0.7194 0.8991 0.6123 0.077 Uiso 1 1 calc R
C1T C 1.0455(6) 0.4297(7) 0.7265(4) 0.058(2) Uani 1 1 d .
H1TA H 1.0473 0.4976 0.7367 0.087 Uiso 1 1 calc R
H1TB H 1.0847 0.4106 0.7673 0.087 Uiso 1 1 calc R
H1TC H 0.9772 0.3973 0.7256 0.087 Uiso 1 1 calc R
C1U C 0.6657(6) 0.8119(5) 0.4701(4) 0.0467(17) Uani 1 1 d .
H1UA H 0.7359 0.8201 0.4858 0.070 Uiso 1 1 calc R
H1UB H 0.6542 0.8628 0.4418 0.070 Uiso 1 1 calc R
H1UC H 0.6459 0.7516 0.4368 0.070 Uiso 1 1 calc R
C1V C 0.2742(6) 1.1764(6) 1.3113(7) 0.072(3) Uani 1 1 d .
H1VA H 0.3056 1.2065 1.3615 0.109 Uiso 1 1 calc R
H1VB H 0.2099 1.1953 1.3046 0.109 Uiso 1 1 calc R
H1VC H 0.3160 1.1957 1.2701 0.109 Uiso 1 1 calc R
C1W C 1.0122(6) 0.4798(5) 0.2168(6) 0.062(2) Uani 1 1 d .
H1WA H 0.9868 0.4590 0.2643 0.093 Uiso 1 1 calc R
H1WB H 1.0737 0.4564 0.2061 0.093 Uiso 1 1 calc R
H1WC H 0.9636 0.4552 0.1737 0.093 Uiso 1 1 calc R
C1X C 0.6248(7) 0.8516(5) 1.0600(5) 0.070(3) Uani 1 1 d .
H1XA H 0.6563 0.9022 1.1002 0.106 Uiso 1 1 calc R
H1XB H 0.6181 0.7917 1.0800 0.106 Uiso 1 1 calc R
H1XC H 0.5594 0.8634 1.0447 0.106 Uiso 1 1 calc R
C1Y C 0.2006(5) 1.0232(8) 1.2343(4) 0.061(2) Uani 1 1 d .
H1YA H 0.2311 1.0450 1.1888 0.092 Uiso 1 1 calc R
H1YB H 0.1333 1.0366 1.2359 0.092 Uiso 1 1 calc R
H1YC H 0.1989 0.9555 1.2313 0.092 Uiso 1 1 calc R
C1Z C 0.7086(5) 1.0470(9) 0.7823(4) 0.108(4) Uani 1 1 d .
H1ZA H 0.6745 0.9863 0.7932 0.162 Uiso 1 1 calc R
H1ZB H 0.7508 1.0371 0.7390 0.162 Uiso 1 1 calc R
H1ZC H 0.6599 1.0850 0.7689 0.162 Uiso 1 1 calc R
C28 C 1.0896(6) 0.6305(9) 0.2998(5) 0.090(4) Uani 1 1 d U
H28A H 1.1044 0.6988 0.3025 0.134 Uiso 1 1 calc R
H28B H 1.1512 0.6055 0.3016 0.134 Uiso 1 1 calc R
H28C H 1.0512 0.6145 0.3437 0.134 Uiso 1 1 calc R
C2A C 0.5906(6) 0.5950(6) 0.7546(4) 0.0570(16) Uani 1 1 d .
H2AA H 0.6420 0.5560 0.7549 0.085 Uiso 1 1 calc R
H2AB H 0.5498 0.5866 0.7987 0.085 Uiso 1 1 calc R
H2AC H 0.6212 0.6610 0.7582 0.085 Uiso 1 1 calc R
C2B C 0.7875(3) 1.1078(2) 1.17837(16) 0.0346(7) Uani 1 1 d .
H2BA H 0.7154 1.0983 1.1736 0.052 Uiso 1 1 calc R
H2BB H 0.8115 1.1546 1.2235 0.052 Uiso 1 1 calc R
H2BC H 0.8089 1.0484 1.1846 0.052 Uiso 1 1 calc R
C2C C 0.9404(3) 1.1529(4) 1.1092(3) 0.0455(10) Uani 1 1 d .
H2CA H 0.9610 1.0933 1.1158 0.068 Uiso 1 1 calc R
H2CB H 0.9691 1.2011 1.1522 0.068 Uiso 1 1 calc R
H2CC H 0.9631 1.1719 1.0604 0.068 Uiso 1 1 calc R
C2D C 0.7947(3) 1.2315(2) 1.0947(2) 0.0350(7) Uani 1 1 d .
H2DA H 0.8204 1.2503 1.0466 0.052 Uiso 1 1 calc R
H2DB H 0.8195 1.2808 1.1379 0.052 Uiso 1 1 calc R
H2DC H 0.7225 1.2220 1.0907 0.052 Uiso 1 1 calc R
C2H C 0.7612(5) 0.5713(5) 0.1024(3) 0.0362(15) Uani 1 1 d .
H2HA H 0.7580 0.6326 0.0869 0.054 Uiso 1 1 calc R
H2HB H 0.7296 0.5217 0.0615 0.054 Uiso 1 1 calc R
H2HC H 0.8302 0.5651 0.1111 0.054 Uiso 1 1 calc R
C2I C 0.8719(4) 1.4948(5) 0.8971(5) 0.073(2) Uani 1 1 d .
H2IA H 0.8070 1.4726 0.9169 0.088 Uiso 1 1 calc R
H2IB H 0.8697 1.4736 0.8408 0.088 Uiso 1 1 calc R
C2J C 0.6058(4) 0.5805(5) 0.1632(4) 0.0301(13) Uani 1 1 d .
H2JA H 0.5750 0.5866 0.2129 0.045 Uiso 1 1 calc R
H2JB H 0.5675 0.5281 0.1280 0.045 Uiso 1 1 calc R
H2JC H 0.6075 0.6386 0.1408 0.045 Uiso 1 1 calc R
C2K C 0.4105(4) 0.8238(4) 1.2406(3) 0.0212(11) Uani 1 1 d .
C2L C 0.5157(5) 0.8138(5) 1.2559(4) 0.0367(15) Uani 1 1 d .
H2LA H 0.5485 0.8082 1.2070 0.055 Uiso 1 1 calc R
H2LB H 0.5177 0.7575 1.2801 0.055 Uiso 1 1 calc R
H2LC H 0.5497 0.8691 1.2904 0.055 Uiso 1 1 calc R
C2M C 0.7144(5) 0.4656(4) 0.1998(4) 0.0347(15) Uani 1 1 d .
H2MA H 0.7831 0.4561 0.2015 0.052 Uiso 1 1 calc R
H2MB H 0.6752 0.4162 0.1623 0.052 Uiso 1 1 calc R
H2MC H 0.6884 0.4630 0.2510 0.052 Uiso 1 1 calc R
C2N C 0.7088(4) 0.5626(4) 0.1753(3) 0.0214(11) Uani 1 1 d .
C2O C 0.3545(5) 0.8250(4) 1.3143(3) 0.0401(17) Uani 1 1 d .
H2OA H 0.3877 0.8760 1.3533 0.060 Uiso 1 1 calc R
H2OB H 0.3527 0.7650 1.3337 0.060 Uiso 1 1 calc R
H2OC H 0.2871 0.8345 1.3031 0.060 Uiso 1 1 calc R
C2P C 0.7936(6) 0.8468(5) 1.0125(6) 0.065(3) Uani 1 1 d .
H2PA H 0.8332 0.8574 0.9681 0.098 Uiso 1 1 calc R
H2PB H 0.8000 0.7857 1.0274 0.098 Uiso 1 1 calc R
H2PC H 0.8169 0.8963 1.0558 0.098 Uiso 1 1 calc R
C33 C 0.3642(5) 0.7437(4) 1.1785(4) 0.0362(14) Uani 1 1 d .
H33A H 0.3003 0.7555 1.1598 0.054 Uiso 1 1 calc R
H33B H 0.3549 0.6848 1.2003 0.054 Uiso 1 1 calc R
H33C H 0.4077 0.7391 1.1355 0.054 Uiso 1 1 calc R
C2Q C 0.2168(6) 1.3674(5) 0.9067(5) 0.053(2) Uani 1 1 d .
H2QA H 0.1830 1.3809 0.9542 0.080 Uiso 1 1 calc R
H2QB H 0.1865 1.3933 0.8649 0.080 Uiso 1 1 calc R
H2QC H 0.2865 1.3959 0.9149 0.080 Uiso 1 1 calc R
Cl1 Cl 0.9053(3) 1.62089(17) 0.91893(16) 0.1234(11) Uani 1 1 d .
Cl2 Cl 0.4309(4) 1.0583(3) 1.62232(16) 0.203(2) Uani 1 1 d .
C2R C 0.3990(13) 1.1508(14) 1.6361(8) 0.248(11) Uani 1 1 d .
H2RA H 0.4570 1.1914 1.6648 0.297 Uiso 1 1 calc R
H2RB H 0.3492 1.1417 1.6751 0.297 Uiso 1 1 calc R
Cl6 Cl 0.3558(4) 1.22133(18) 1.5853(2) 0.1674(18) Uani 1 1 d .
C11 C 0.5526(4) 0.4867(5) 0.3772(3) 0.088(2) Uani 1 1 d .
H11A H 0.5824 0.5372 0.3496 0.132 Uiso 1 1 calc R
H11B H 0.5240 0.4318 0.3399 0.132 Uiso 1 1 calc R
H11C H 0.6033 0.4699 0.4107 0.132 Uiso 1 1 calc R
C15 C 0.4340(8) 0.4382(4) 0.4646(4) 0.138(4) Uani 1 1 d U
H15A H 0.3800 0.4515 0.4971 0.207 Uiso 1 1 calc R
H15B H 0.4877 0.4240 0.4965 0.207 Uiso 1 1 calc R
H15C H 0.4100 0.3843 0.4249 0.207 Uiso 1 1 calc R
C27 C 0.3899(6) 0.5444(6) 0.3824(5) 0.155(5) Uani 1 1 d U
H27A H 0.3479 0.5767 0.4170 0.233 Uiso 1 1 calc R
H27B H 0.3508 0.4871 0.3538 0.233 Uiso 1 1 calc R
H27C H 0.4171 0.5857 0.3459 0.233 Uiso 1 1 calc R

loop_
_atom_site_aniso_label
_atom_site_aniso_U_11
_atom_site_aniso_U_22
_atom_site_aniso_U_33
_atom_site_aniso_U_23
_atom_site_aniso_U_13
_atom_site_aniso_U_12
Yb1A 0.01242(10) 0.01110(10) 0.01094(10) 0.00233(8) 0.00141(8) 0.00312(8)
Yb2 0.01225(10) 0.01131(10) 0.01097(10) 0.00260(8) 0.00184(8) 0.00300(8)
Si4 0.0116(6) 0.0143(6) 0.0143(6) 0.0005(5) 0.0007(5) 0.0036(5)
Si5 0.0144(6) 0.0120(6) 0.0142(6) 0.0012(5) -0.0002(5) 0.0021(5)
Si6 0.0170(7) 0.0149(7) 0.0109(6) 0.0012(5) 0.0013(5) 0.0021(6)
Si7 0.0150(7) 0.0130(6) 0.0163(7) 0.0036(5) -0.0006(5) 0.0032(5)
O2B 0.0185(17) 0.0151(16) 0.0092(15) 0.0030(13) 0.0025(13) -0.0011(14)
O1A 0.0229(19) 0.0144(17) 0.0149(17) 0.0047(14) -0.0024(14) -0.0028(15)
Si3 0.0134(6) 0.0120(6) 0.0123(6) 0.0012(5) 0.0016(5) 0.0013(5)
O2A 0.0165(17) 0.0133(16) 0.0138(16) 0.0005(13) -0.0010(13) 0.0043(13)
O5 0.0168(18) 0.0174(17) 0.0190(18) 0.0026(14) -0.0028(14) 0.0012(14)
O6 0.0127(17) 0.0171(18) 0.025(2) -0.0024(15) -0.0001(14) 0.0030(14)
O7 0.0234(19) 0.0118(16) 0.0198(18) 0.0030(14) 0.0077(15) 0.0024(14)
O1B 0.029(2) 0.0169(18) 0.0101(16) 0.0028(13) 0.0004(14) 0.0005(16)
O5A 0.0181(19) 0.0209(18) 0.0218(19) 0.0018(15) 0.0034(15) 0.0071(15)
O10 0.0160(18) 0.0191(18) 0.0207(19) 0.0010(15) 0.0029(14) 0.0036(15)
O11 0.0184(18) 0.0220(18) 0.0128(16) 0.0061(14) 0.0005(14) 0.0018(15)
O4B 0.0218(18) 0.0123(16) 0.0117(15) 0.0058(13) 0.0030(13) 0.0030(14)
O3B 0.023(2) 0.0176(19) 0.0172(18) 0.0065(14) -0.0005(15) 0.0066(15)
O14 0.0187(18) 0.0158(17) 0.0179(18) -0.0008(14) -0.0030(14) 0.0012(15)
Si15 0.0141(7) 0.0126(6) 0.0175(7) 0.0048(5) -0.0015(5) 0.0039(5)
O16 0.023(2) 0.027(2) 0.0145(17) 0.0034(15) 0.0036(15) 0.0085(16)
Si17 0.0130(7) 0.0210(7) 0.0119(6) 0.0033(5) 0.0028(5) 0.0034(6)
O3A 0.0187(18) 0.0136(17) 0.0161(17) 0.0022(13) 0.0009(14) 0.0048(14)
O19 0.0190(18) 0.0095(16) 0.027(2) -0.0010(14) 0.0025(15) 0.0022(14)
O20 0.0158(18) 0.0191(18) 0.029(2) 0.0128(16) -0.0089(15) -0.0012(15)
O21 0.0157(17) 0.0151(17) 0.027(2) 0.0019(15) 0.0007(15) 0.0024(14)
O5B 0.0137(17) 0.027(2) 0.0187(18) 0.0052(15) 0.0079(14) 0.0041(15)
O23 0.0214(18) 0.0139(16) 0.0115(16) 0.0039(13) -0.0014(13) 0.0017(14)
O24 0.025(2) 0.0214(19) 0.026(2) -0.0057(16) -0.0057(16) 0.0029(16)
O25 0.0172(18) 0.035(2) 0.0168(18) 0.0040(16) 0.0057(15) 0.0055(17)
Si26 0.0147(7) 0.0155(7) 0.0113(6) 0.0027(5) 0.0015(5) 0.0008(5)
O27 0.0223(19) 0.0170(18) 0.027(2) 0.0038(15) 0.0037(16) 0.0089(15)
O4A 0.0224(19) 0.0188(18) 0.0150(17) -0.0015(14) 0.0026(14) 0.0024(15)
O29 0.0196(19) 0.0215(19) 0.0150(17) -0.0005(15) -0.0025(14) 0.0007(15)
O30 0.021(2) 0.020(2) 0.033(2) 0.0090(17) -0.0062(17) 0.0002(16)
O31 0.026(2) 0.032(2) 0.0189(19) 0.0119(16) 0.0119(16) 0.0133(18)
O32 0.0228(19) 0.0138(17) 0.0158(17) 0.0035(14) -0.0012(14) -0.0021(14)
O33 0.0225(19) 0.0186(18) 0.0181(18) 0.0012(15) 0.0044(15) 0.0052(16)
O34 0.0218(19) 0.0176(18) 0.0198(18) 0.0011(15) -0.0020(15) 0.0033(15)
O35 0.029(2) 0.025(2) 0.0215(19) 0.0083(16) 0.0089(16) 0.0105(17)
O36 0.0136(17) 0.029(2) 0.029(2) -0.0048(17) -0.0087(15) 0.0080(15)
C38 0.025(2) 0.031(3) 0.018(2) 0.0049(19) 0.0085(19) 0.002(2)
C39 0.021(2) 0.012(2) 0.022(2) 0.0019(18) 0.003(2) 0.0040(19)
C40 0.016(2) 0.021(2) 0.011(2) 0.0034(17) -0.0033(16) -0.0021(18)
C41 0.025(2) 0.020(2) 0.009(2) 0.0010(17) 0.0060(17) 0.007(2)
C42 0.018(2) 0.027(2) 0.018(2) 0.0119(17) 0.0155(17) 0.0068(18)
C43 0.015(2) 0.026(3) 0.016(2) 0.0080(19) -0.0003(18) 0.0014(19)
C44 0.023(3) 0.027(3) 0.017(2) 0.010(2) -0.0019(19) 0.003(2)
C45 0.028(3) 0.018(2) 0.014(2) 0.0013(18) 0.0055(19) -0.001(2)
C46 0.018(2) 0.027(3) 0.030(3) 0.011(2) 0.002(2) 0.004(2)
C50 0.021(2) 0.030(3) 0.019(2) 0.003(2) -0.0024(19) -0.003(2)
C51 0.035(3) 0.017(2) 0.027(3) -0.0032(19) 0.012(2) 0.010(2)
C53 0.014(2) 0.034(3) 0.023(2) -0.001(2) -0.0076(18) 0.0022(19)
C54 0.033(3) 0.015(2) 0.016(2) 0.0042(19) -0.001(2) 0.000(2)
C55 0.021(3) 0.024(3) 0.031(3) 0.009(2) -0.011(2) 0.000(2)
C56 0.029(3) 0.020(2) 0.019(2) -0.0020(18) 0.0012(19) 0.002(2)
C57 0.024(3) 0.043(3) 0.012(2) 0.007(2) -0.0035(19) 0.001(2)
C59 0.014(2) 0.026(3) 0.020(2) -0.001(2) -0.0075(17) -0.0004(18)
C60 0.016(2) 0.016(2) 0.033(3) -0.0043(18) -0.0053(18) 0.0062(17)
C4 0.024(3) 0.013(2) 0.028(3) 0.000(2) 0.013(2) 0.002(2)
C6 0.019(2) 0.033(3) 0.029(3) 0.003(2) -0.0010(19) 0.010(2)
C7 0.024(3) 0.012(2) 0.034(3) -0.003(2) -0.002(2) -0.001(2)
C8 0.021(3) 0.026(3) 0.026(3) 0.002(2) 0.013(2) 0.004(2)
C9 0.031(3) 0.011(2) 0.029(3) 0.000(2) 0.009(2) 0.007(2)
C10 0.021(2) 0.019(2) 0.026(3) -0.0001(19) 0.0039(19) -0.0002(19)
C1 0.031(3) 0.025(3) 0.027(3) 0.003(2) 0.001(2) 0.005(2)
C12 0.020(2) 0.017(2) 0.036(3) 0.010(2) -0.001(2) 0.0061(19)
C13 0.043(4) 0.026(3) 0.019(3) -0.001(2) 0.009(2) 0.000(3)
C14 0.020(2) 0.055(4) 0.014(2) 0.010(2) 0.0086(19) 0.015(2)
C2 0.023(3) 0.027(3) 0.028(3) 0.007(2) 0.015(2) -0.003(2)
C16 0.026(3) 0.033(3) 0.025(3) 0.009(2) 0.008(2) -0.006(2)
C17 0.030(3) 0.012(2) 0.042(3) -0.002(2) 0.010(3) 0.008(2)
C18 0.032(3) 0.015(2) 0.030(3) 0.003(2) -0.003(2) 0.002(2)
C19 0.025(3) 0.020(2) 0.030(3) 0.008(2) 0.004(2) 0.003(2)
C20 0.036(3) 0.035(3) 0.032(3) 0.003(3) 0.010(3) 0.014(3)
C21 0.023(2) 0.039(3) 0.021(2) 0.013(2) 0.0168(19) 0.009(2)
C22 0.029(3) 0.016(2) 0.037(3) 0.004(2) -0.008(2) 0.002(2)
C23 0.029(3) 0.034(3) 0.020(2) 0.006(2) 0.013(2) -0.003(2)
C24 0.035(3) 0.032(3) 0.046(4) 0.006(3) 0.022(3) 0.005(3)
C25 0.040(3) 0.018(2) 0.033(3) 0.000(2) 0.001(2) -0.003(2)
C26 0.025(3) 0.030(3) 0.038(3) 0.009(3) 0.011(2) 0.009(2)
C3 0.027(3) 0.040(4) 0.031(3) 0.006(3) 0.004(2) 0.011(3)
C29 0.020(3) 0.039(3) 0.034(3) 0.006(3) 0.008(2) -0.001(2)
C31 0.049(4) 0.032(3) 0.049(4) 0.025(3) 0.008(3) 0.008(3)
C32 0.027(3) 0.024(3) 0.037(3) 0.010(2) 0.015(2) -0.006(2)
C34 0.018(3) 0.053(4) 0.028(3) 0.005(3) -0.002(2) 0.009(3)
C35 0.030(3) 0.033(3) 0.035(3) -0.003(3) -0.016(3) 0.002(3)
C36 0.054(4) 0.020(3) 0.040(3) -0.001(2) 0.013(3) 0.017(3)
C37 0.026(3) 0.027(3) 0.045(4) 0.015(3) -0.022(3) -0.003(2)
C5 0.027(3) 0.029(3) 0.046(3) 0.010(3) -0.011(2) 0.009(2)
C1A 0.023(3) 0.040(3) 0.041(4) 0.013(3) 0.001(3) 0.012(3)
C1B 0.026(3) 0.036(4) 0.058(5) 0.025(3) -0.021(3) -0.003(3)
C1C 0.049(4) 0.033(3) 0.031(3) -0.006(2) 0.006(3) -0.015(3)
C1D 0.034(3) 0.058(4) 0.042(4) 0.021(3) 0.024(3) 0.020(3)
C1E 0.067(4) 0.060(4) 0.071(4) 0.040(3) 0.057(3) 0.046(3)
C1F 0.046(4) 0.027(3) 0.026(3) -0.008(2) -0.011(2) 0.001(3)
C1G 0.028(3) 0.042(3) 0.036(3) 0.013(3) 0.017(3) 0.007(3)
C48 0.029(2) 0.032(2) 0.038(3) 0.0054(19) 0.0168(18) 0.0029(17)
C49 0.073(5) 0.018(3) 0.037(3) 0.003(2) -0.019(3) -0.010(3)
C1H 0.043(3) 0.043(3) 0.015(2) -0.003(2) 0.004(2) -0.010(3)
C1I 0.042(3) 0.070(4) 0.093(5) 0.067(4) 0.041(3) 0.029(3)
C1J 0.045(4) 0.026(3) 0.050(4) 0.000(3) 0.026(3) 0.013(3)
C1K 0.017(2) 0.031(3) 0.073(4) 0.018(3) -0.007(2) 0.004(2)
C1L 0.026(3) 0.043(3) 0.075(4) 0.015(3) 0.010(3) -0.001(2)
C1M 0.038(3) 0.024(3) 0.062(3) 0.002(2) 0.007(2) 0.012(2)
C1N 0.031(3) 0.010(2) 0.105(5) -0.003(2) 0.027(3) 0.0033(19)
C58 0.019(3) 0.061(4) 0.064(4) 0.023(3) -0.012(3) -0.001(3)
C1O 0.033(3) 0.047(4) 0.105(6) 0.034(4) -0.040(4) -0.008(3)
C1P 0.051(4) 0.030(3) 0.110(7) 0.030(4) -0.049(5) 0.004(3)
Cl4 0.0779(11) 0.130(2) 0.132(2) -0.0323(16) -0.0271(12) 0.0261(12)
C1Q 0.053(4) 0.033(3) 0.066(5) 0.008(3) -0.018(4) 0.006(3)
C1R 0.058(5) 0.051(4) 0.043(4) 0.016(3) -0.027(4) -0.009(4)
C1S 0.068(5) 0.013(2) 0.065(5) -0.012(3) -0.018(4) -0.001(3)
C1T 0.043(4) 0.096(6) 0.036(4) 0.038(4) -0.022(3) -0.005(4)
C1U 0.061(4) 0.044(4) 0.049(4) 0.026(3) 0.027(3) 0.026(3)
C1V 0.048(4) 0.038(3) 0.147(9) 0.046(4) 0.049(4) 0.016(3)
C1W 0.048(3) 0.044(3) 0.111(6) 0.041(4) 0.035(4) 0.028(3)
C1X 0.106(7) 0.038(4) 0.083(6) 0.038(4) 0.064(5) 0.023(4)
C1Y 0.027(3) 0.126(6) 0.028(3) 0.000(3) -0.001(2) 0.013(3)
C1Z 0.023(3) 0.251(12) 0.021(3) -0.038(4) 0.007(2) -0.016(4)
C28 0.031(3) 0.190(11) 0.045(4) -0.028(5) -0.017(3) 0.051(5)
C2A 0.042(3) 0.096(4) 0.022(2) -0.006(2) 0.012(2) -0.010(3)
C2B 0.0458(18) 0.0355(16) 0.0154(11) -0.0012(11) 0.0020(11) -0.0092(13)
C2C 0.0177(13) 0.061(3) 0.047(2) -0.0133(18) -0.0032(14) -0.0038(14)
C2D 0.0430(18) 0.0206(13) 0.0390(18) -0.0010(12) -0.0137(14) 0.0066(13)
C2H 0.031(3) 0.056(4) 0.016(2) 0.001(2) -0.0036(19) -0.007(3)
C2I 0.043(2) 0.085(4) 0.078(4) -0.007(3) 0.007(2) -0.014(3)
C2J 0.024(3) 0.036(3) 0.028(3) 0.001(2) -0.005(2) 0.003(2)
C2K 0.024(3) 0.016(2) 0.024(3) 0.009(2) 0.001(2) 0.001(2)
C2L 0.043(3) 0.028(3) 0.043(3) 0.011(3) 0.008(3) 0.012(3)
C2M 0.043(4) 0.026(3) 0.029(3) -0.005(2) -0.006(3) -0.003(3)
C2N 0.030(3) 0.018(2) 0.013(2) 0.0000(18) 0.0022(18) -0.0029(19)
C2O 0.064(4) 0.035(3) 0.030(3) 0.018(2) 0.036(3) 0.017(3)
C2P 0.051(4) 0.030(4) 0.116(7) 0.023(4) -0.026(4) 0.009(3)
C33 0.044(3) 0.021(3) 0.043(4) 0.007(2) -0.001(3) 0.003(2)
C2Q 0.055(5) 0.030(3) 0.076(5) 0.018(3) -0.034(4) 0.007(3)
Cl1 0.235(3) 0.0606(10) 0.0687(12) 0.0139(9) 0.0321(15) -0.0008(15)
Cl2 0.423(6) 0.188(3) 0.0757(15) 0.0735(18) 0.138(3) 0.206(4)
C2R 0.31(2) 0.40(3) 0.109(10) 0.054(13) 0.037(12) 0.26(2)
Cl6 0.311(5) 0.0491(10) 0.145(3) 0.0052(13) 0.047(3) 0.0382(18)
C11 0.060(3) 0.124(5) 0.059(3) -0.049(3) 0.001(2) 0.007(3)
C15 0.259(11) 0.058(4) 0.057(3) -0.004(3) -0.027(5) -0.070(5)
C27 0.144(7) 0.119(6) 0.181(8) -0.107(6) -0.143(6) 0.095(5)

loop_
_atom_type_symbol
_atom_type_description
_atom_type_scat_dispersion_real
_atom_type_scat_dispersion_imag
_atom_type_scat_source
C C 0.0033 0.0016 'International Tables Vol C Tables 4.2.6.8 and 6.1.1.4'
H H 0.0000 0.0000 'International Tables Vol C Tables 4.2.6.8 and 6.1.1.4'
Cl Cl 0.1484 0.1585 'International Tables Vol C Tables 4.2.6.8 and 6.1.1.4'
O O 0.0106 0.0060 'International Tables Vol C Tables 4.2.6.8 and 6.1.1.4'
Si Si 0.0817 0.0704 'International Tables Vol C Tables 4.2.6.8 and 6.1.1.4'
Yb Yb -0.3850 5.5486 'International Tables Vol C Tables 4.2.6.8 and 6.1.1.4'

loop_
_geom_angle_atom_site_label_1
_geom_angle_atom_site_label_2
_geom_angle_atom_site_label_3
_geom_angle
Si5 Yb1A Si4 103.97(3)
Si5 Yb1A Si6 96.82(4)
Si6 Yb1A Si4 110.16(3)
O1A Yb1A Si4 113.23(10)
O1A Yb1A Si5 29.40(9)
O1A Yb1A Si6 67.43(9)
O1A Yb1A O2A 59.61(12)
O2A Yb1A Si4 88.19(9)
O2A Yb1A Si5 30.32(9)
O2A Yb1A Si6 126.91(9)
O5A Yb1A Si4 7.43(11)
O5A Yb1A Si5 111.01(11)
O5A Yb1A Si6 106.21(11)
O5A Yb1A O1A 118.10(15)
O5A Yb1A O2A 95.55(14)
O5A Yb1A O4A 108.82(15)
O3A Yb1A Si4 116.02(10)
O3A Yb1A Si5 110.46(11)
O3A Yb1A Si6 116.92(10)
O3A Yb1A O1A 123.31(14)
O3A Yb1A O2A 95.60(13)
O3A Yb1A O5A 114.10(15)
O3A Yb1A O4A 103.10(15)
O4A Yb1A Si4 114.33(11)
O4A Yb1A Si5 108.96(11)
O4A Yb1A Si6 15.26(11)
O4A Yb1A O1A 79.94(14)
O4A Yb1A O2A 139.23(13)
O2B Yb2 Si7 91.91(9)
O2B Yb2 Si3 30.29(8)
O2B Yb2 Si17 88.62(9)
O2B Yb2 Si26 126.36(8)
Si3 Yb2 Si7 109.25(4)
Si3 Yb2 Si17 104.24(4)
Si3 Yb2 Si26 96.29(4)
O1B Yb2 Si7 124.86(10)
O1B Yb2 O2B 58.94(12)
O1B Yb2 Si3 28.76(9)
O1B Yb2 Si17 113.13(10)
O1B Yb2 Si26 67.53(9)
O4B Yb2 Si7 108.46(10)
O4B Yb2 O2B 138.87(13)
O4B Yb2 Si3 108.66(10)
O4B Yb2 O1B 80.33(13)
O4B Yb2 Si17 114.61(11)
O4B Yb2 Si26 15.70(10)
O3B Yb2 Si7 6.18(11)
O3B Yb2 O2B 95.57(14)
O3B Yb2 Si3 110.31(12)
O3B Yb2 O1B 122.91(15)
O3B Yb2 O4B 102.55(14)
O3B Yb2 Si17 116.41(11)
O3B Yb2 Si26 116.77(11)
Si17 Yb2 Si7 111.43(3)
O5B Yb2 Si7 110.26(11)
O5B Yb2 O2B 96.12(14)
O5B Yb2 Si3 111.31(12)
O5B Yb2 O1B 117.93(15)
O5B Yb2 O4B 108.84(15)
O5B Yb2 O3B 114.67(16)
O5B Yb2 Si17 7.54(12)
O5B Yb2 Si26 106.02(11)
Si26 Yb2 Si7 122.86(3)
Si26 Yb2 Si17 110.19(3)
O5A Si4 Yb1A 9.67(14)
O5A Si4 O24 113.7(2)
O5A Si4 O34 113.3(2)
O5A Si4 O35 107.0(2)
O24 Si4 Yb1A 122.36(16)
O24 Si4 O34 105.3(2)
O34 Si4 Yb1A 105.20(15)
O35 Si4 Yb1A 105.35(16)
O35 Si4 O24 111.7(2)
O35 Si4 O34 105.6(2)
O1A Si5 Yb1A 44.48(13)
O1A Si5 O2A 93.43(19)
O2A Si5 Yb1A 49.15(13)
O6 Si5 Yb1A 123.76(15)
O6 Si5 O1A 114.1(2)
O6 Si5 O2A 115.0(2)
O21 Si5 Yb1A 128.53(16)
O21 Si5 O1A 114.1(2)
O21 Si5 O2A 112.2(2)
O21 Si5 O6 107.7(2)
O14 Si6 Yb1A 118.15(15)
O14 Si6 O16 104.5(2)
O14 Si6 O32 105.9(2)
O16 Si6 Yb1A 129.31(15)
O16 Si6 O32 109.9(2)
O4A Si6 Yb1A 20.53(14)
O4A Si6 O14 115.9(2)
O4A Si6 O16 115.8(2)
O4A Si6 O32 104.3(2)
O32 Si6 Yb1A 84.43(14)
O5 Si7 Yb2 107.39(15)
O5 Si7 O7 105.1(2)
O7 Si7 Yb2 119.04(15)
O3B Si7 Yb2 8.09(14)
O3B Si7 O5 114.8(2)
O3B Si7 O7 112.5(2)
O3B Si7 O20 107.1(2)
O20 Si7 Yb2 107.01(15)
O20 Si7 O5 104.2(2)
O20 Si7 O7 112.9(2)
Si3 O2B Yb2 100.88(16)
C40 O2B Yb2 130.0(3)
C40 O2B Si3 129.0(3)
Si5 O1A Yb1A 106.12(18)
O2B Si3 Yb2 48.83(13)
O1B Si3 Yb2 43.57(14)
O1B Si3 O2B 92.2(2)
O10 Si3 Yb2 123.38(16)
O10 Si3 O2B 114.3(2)
O10 Si3 O1B 114.8(2)
O10 Si3 O19 109.7(2)
O19 Si3 Yb2 126.90(16)
O19 Si3 O2B 111.4(2)
O19 Si3 O1B 113.6(2)
Si5 O2A Yb1A 100.53(17)
C41 O2A Yb1A 130.8(3)
C41 O2A Si5 128.7(3)
C43 O5 Si7 132.9(3)
C60 O6 Si5 136.3(3)
C8 O7 Si7 129.6(3)
Si3 O1B Yb2 107.67(18)
Si4 O5A Yb1A 162.9(3)
C42 O10 Si3 136.6(3)
C39 O11 Si15 131.4(3)
Si26 O4B Yb2 143.6(2)
Si7 O3B Yb2 165.7(2)
C2N O14 Si6 131.0(4)
O11 Si15 O27 106.0(2)
O11 Si15 O30 104.8(2)
O3A Si15 O11 114.9(2)
O3A Si15 O27 112.9(2)
O3A Si15 O30 106.6(2)
O27 Si15 O30 111.4(2)
C21 O16 Si6 136.2(3)
O5B Si17 Yb2 9.70(15)
O5B Si17 O31 106.8(2)
O5B Si17 O33 113.2(2)
O5B Si17 O36 113.6(2)
O31 Si17 Yb2 105.00(15)
O33 Si17 Yb2 105.35(15)
O33 Si17 O31 106.6(2)
O36 Si17 Yb2 122.48(16)
O36 Si17 O31 110.3(2)
O36 Si17 O33 106.1(2)
Si15 O3A Yb1A 166.4(2)
C4 O19 Si3 133.5(3)
C37 O20 Si7 130.4(4)
C7 O21 Si5 136.3(4)
Si17 O5B Yb2 162.8(3)
C2K O23 Si26 129.7(3)
C53 O24 Si4 131.6(4)
C6 O25 Si26 137.3(4)
O4B Si26 Yb2 20.69(13)
O4B Si26 O23 104.65(19)
O4B Si26 O25 115.6(2)
O4B Si26 O29 115.8(2)
O23 Si26 Yb2 84.59(13)
O25 Si26 Yb2 129.37(16)
O25 Si26 O23 110.3(2)
O25 Si26 O29 104.5(2)
O29 Si26 Yb2 117.92(15)
O29 Si26 O23 105.5(2)
C9 O27 Si15 129.7(3)
Si6 O4A Yb1A 144.2(2)
C59 O29 Si26 128.5(4)
C1B O30 Si15 129.2(4)
C16 O31 Si17 132.2(4)
C54 O32 Si6 130.0(3)
C12 O33 Si17 132.0(4)
C10 O34 Si4 130.7(4)
C14 O35 Si4 134.1(4)
C56 O36 Si17 134.9(4)
O11 C39 C55 111.5(4)
O11 C39 C18 108.6(4)
O11 C39 C20 104.5(4)
C55 C39 C18 111.0(5)
C55 C39 C20 112.1(5)
C20 C39 C18 109.0(5)
O2B C40 C38 109.0(4)
O2B C40 C44 106.6(4)
O2B C40 C57 107.4(4)
C38 C40 C44 112.3(5)
C38 C40 C57 112.4(5)
C44 C40 C57 108.8(5)
O2A C41 C45 105.0(4)
O2A C41 C50 110.9(4)
O2A C41 C51 107.8(4)
C45 C41 C51 109.0(4)
C50 C41 C45 111.8(5)
C50 C41 C51 112.1(5)
O10 C42 C2 105.9(4)
O10 C42 C17 111.0(4)
O10 C42 C34 105.6(4)
C17 C42 C2 111.0(4)
C17 C42 C34 112.7(5)
C34 C42 C2 110.3(5)
O5 C43 C46 110.1(4)
O5 C43 C19 108.4(4)
O5 C43 C23 105.6(4)
C19 C43 C46 112.2(5)
C19 C43 C23 111.2(5)
C23 C43 C46 109.1(5)
O24 C53 C11 114.3(4)
O24 C53 C15 108.5(5)
O24 C53 C27 107.7(5)
C15 C53 C11 102.7(6)
C27 C53 C11 113.5(6)
C27 C53 C15 109.9(7)
O32 C54 C31 109.6(5)
O32 C54 C5 109.5(5)
O32 C54 C49 105.4(5)
C31 C54 C5 110.2(5)
C31 C54 C49 111.0(6)
C49 C54 C5 111.1(6)
O36 C56 C2B 105.8(4)
O36 C56 C2C 105.9(4)
O36 C56 C2D 110.6(4)
C2B C56 C2C 112.7(4)
C2B C56 C2D 111.5(4)
C2D C56 C2C 110.1(4)
O29 C59 C22 110.8(4)
O29 C59 C35 104.1(5)
O29 C59 C1H 109.9(5)
C22 C59 C35 108.5(5)
C22 C59 C1H 113.1(5)
C35 C59 C1H 110.0(5)
O6 C60 C26 110.6(4)
O6 C60 C3 108.1(4)
O6 C60 C1A 105.2(4)
C26 C60 C1A 109.1(5)
C3 C60 C26 112.0(5)
C3 C60 C1A 111.7(5)
O19 C4 C32 109.5(4)
O19 C4 C1C 111.6(5)
O19 C4 C1M 103.5(5)
C1C C4 C32 111.1(5)
C1C C4 C1M 108.1(5)
C1M C4 C32 112.8(5)
O25 C6 C1G 106.3(5)
O25 C6 C1V 108.9(5)
O25 C6 C1Y 108.9(5)
C1G C6 C1Y 110.1(6)
C1V C6 C1G 110.6(6)
C1V C6 C1Y 111.8(7)
O21 C7 C25 109.9(5)
O21 C7 C1F 107.3(5)
O21 C7 C1N 105.4(5)
C25 C7 C1F 110.4(5)
C25 C7 C1N 110.0(6)
C1N C7 C1F 113.6(6)
O7 C8 C1 108.2(4)
O7 C8 C24 109.3(5)
O7 C8 C1J 104.5(5)
C1 C8 C24 112.4(5)
C1J C8 C1 111.8(6)
C1J C8 C24 110.3(5)
O27 C9 C13 109.6(5)
O27 C9 C29 111.7(5)
O27 C9 C36 105.8(5)
C13 C9 C29 110.3(5)
C13 C9 C36 109.1(5)
C29 C9 C36 110.3(5)
O34 C10 C1K 110.4(5)
O34 C10 C1S 103.8(5)
O34 C10 C1U 111.1(5)
C1K C10 C1S 110.0(5)
C1U C10 C1K 110.1(6)
C1U C10 C1S 111.2(6)
O33 C12 C1Q 107.8(5)
O33 C12 C1X 109.9(5)
O33 C12 C2P 106.9(5)
C1Q C12 C1X 109.7(7)
C1Q C12 C2P 109.8(6)
C1X C12 C2P 112.6(7)
O35 C14 C1E 111.7(5)
O35 C14 C1L 106.5(5)
O35 C14 C2A 106.2(5)
C1E C14 C1L 111.7(5)
C1E C14 C2A 113.2(6)
C1L C14 C2A 107.2(6)
O31 C16 C48 112.8(5)
O31 C16 C1I 106.7(5)
O31 C16 C1Z 106.0(5)
C1I C16 C48 106.9(5)
C1Z C16 C48 109.2(6)
C1Z C16 C1I 115.4(7)
O16 C21 C1D 105.8(5)
O16 C21 C1W 106.5(5)
O16 C21 C28 111.5(5)
C1D C21 C1W 109.1(6)
C28 C21 C1D 111.8(7)
C28 C21 C1W 111.8(7)
O20 C37 C58 107.0(5)
O20 C37 C1R 108.2(6)
O20 C37 C2Q 110.7(5)
C58 C37 C1R 108.3(6)
C58 C37 C2Q 111.2(6)
C1R C37 C2Q 111.2(6)
O30 C1B C1O 104.7(5)
O30 C1B C1P 110.6(6)
O30 C1B C1T 108.5(6)
C1O C1B C1T 111.5(7)
C1P C1B C1O 110.6(7)
C1P C1B C1T 110.8(7)
Cl4 C2I Cl1 103.1(3)
O23 C2K C2L 109.3(5)
O23 C2K C2O 111.4(5)
O23 C2K C33 104.9(5)
C2L C2K C2O 111.2(6)
C2L C2K C33 107.9(5)
C33 C2K C2O 111.9(5)
O14 C2N C2H 108.8(4)
O14 C2N C2J 107.1(5)
O14 C2N C2M 108.7(4)
C2H C2N C2J 108.9(5)
C2H C2N C2M 109.3(5)
C2J C2N C2M 113.9(5)
Cl2 C2R Cl6 137.6(10)

loop_
_geom_bond_atom_site_label_1
_geom_bond_atom_site_label_2
_geom_bond_distance
Yb1A Si4 3.6069(15)
Yb1A Si5 3.2136(15)
Yb1A Si6 3.4958(15)
Yb1A O1A 2.344(4)
Yb1A O2A 2.472(3)
Yb1A O5A 2.060(4)
Yb1A O3A 2.044(3)
Yb1A O4A 2.096(4)
Yb2 Si7 3.6066(15)
Yb2 O2B 2.474(3)
Yb2 Si3 3.2280(15)
Yb2 O1B 2.335(4)
Yb2 O4B 2.088(3)
Yb2 O3B 2.059(4)
Yb2 Si17 3.5996(15)
Yb2 O5B 2.046(4)
Yb2 Si26 3.5050(15)
Si4 O5A 1.586(4)
Si4 O24 1.632(4)
Si4 O34 1.634(4)
Si4 O35 1.612(4)
Si5 O1A 1.642(4)
Si5 O2A 1.650(4)
Si5 O6 1.605(4)
Si5 O21 1.596(4)
Si6 O14 1.619(4)
Si6 O16 1.623(4)
Si6 O4A 1.574(4)
Si6 O32 1.662(4)
Si7 O5 1.630(4)
Si7 O7 1.638(4)
Si7 O3B 1.575(4)
Si7 O20 1.628(4)
O2B Si3 1.658(4)
O2B C40 1.483(6)
Si3 O1B 1.630(4)
Si3 O10 1.592(4)
Si3 O19 1.602(4)
O2A C41 1.488(6)
O5 C43 1.439(6)
O6 C60 1.457(6)
O7 C8 1.445(6)
O10 C42 1.453(6)
O11 Si15 1.628(4)
O11 C39 1.431(6)
O4B Si26 1.598(4)
O14 C2N 1.447(6)
Si15 O3A 1.600(4)
Si15 O27 1.634(4)
Si15 O30 1.642(4)
O16 C21 1.412(7)
Si17 O5B 1.594(4)
Si17 O31 1.642(4)
Si17 O33 1.632(4)
Si17 O36 1.632(4)
O19 C4 1.463(6)
O20 C37 1.433(7)
O21 C7 1.450(6)
O23 Si26 1.675(4)
O23 C2K 1.445(6)
O24 C53 1.435(7)
O25 Si26 1.625(4)
O25 C6 1.450(7)
Si26 O29 1.632(4)
O27 C9 1.433(7)
O29 C59 1.445(6)
O30 C1B 1.436(7)
O31 C16 1.443(7)
O32 C54 1.473(6)
O33 C12 1.443(7)
O34 C10 1.432(7)
O35 C14 1.431(6)
O36 C56 1.430(7)
C38 C40 1.492(8)
C39 C55 1.519(8)
C39 C18 1.542(7)
C39 C20 1.535(8)
C40 C44 1.518(7)
C40 C57 1.557(7)
C41 C45 1.517(7)
C41 C50 1.490(8)
C41 C51 1.548(7)
C42 C2 1.548(6)
C42 C17 1.513(7)
C42 C34 1.517(8)
C43 C46 1.528(8)
C43 C19 1.503(8)
C43 C23 1.515(7)
C53 C11 1.562(7)
C53 C15 1.467(9)
C53 C27 1.455(8)
C54 C31 1.483(9)
C54 C5 1.549(8)
C54 C49 1.517(8)
C56 C2B 1.477(6)
C56 C2C 1.531(7)
C56 C2D 1.514(6)
C59 C22 1.502(8)
C59 C35 1.537(8)
C59 C1H 1.557(8)
C60 C26 1.524(8)
C60 C3 1.478(8)
C60 C1A 1.530(8)
C4 C32 1.555(7)
C4 C1C 1.483(9)
C4 C1M 1.525(8)
C6 C1G 1.503(8)
C6 C1V 1.466(10)
C6 C1Y 1.538(9)
C7 C25 1.474(8)
C7 C1F 1.567(8)
C7 C1N 1.506(8)
C8 C1 1.526(9)
C8 C24 1.537(9)
C8 C1J 1.518(8)
C9 C13 1.516(9)
C9 C29 1.526(8)
C9 C36 1.540(8)
C10 C1K 1.515(8)
C10 C1S 1.544(8)
C10 C1U 1.514(9)
C12 C1Q 1.479(9)
C12 C1X 1.504(10)
C12 C2P 1.509(9)
C14 C1E 1.505(8)
C14 C1L 1.510(9)
C14 C2A 1.540(9)
C16 C48 1.546(9)
C16 C1I 1.506(9)
C16 C1Z 1.490(9)
C21 C1D 1.516(8)
C21 C1W 1.562(10)
C21 C28 1.479(10)
C37 C58 1.521(9)
C37 C1R 1.525(11)
C37 C2Q 1.568(10)
C1B C1O 1.519(10)
C1B C1P 1.484(10)
C1B C1T 1.523(12)
Cl4 C2I 1.758(9)
C2H C2N 1.498(8)
C2I Cl1 1.809(7)
C2J C2N 1.500(8)
C2K C2L 1.501(9)
C2K C2O 1.526(7)
C2K C33 1.522(9)
C2M C2N 1.551(9)
Cl2 C2R 1.481(17)
C2R Cl6 1.621(15)
